data_2201702
loop_
_publ_author_name
'Gainsford, Graeme J.'
'Woolhouse, Anthony D.'

_publ_section_title
;<i>exo</i>-7-Phenyl-3-<i>n</i>-propyl-5-oxa-2-thia-6-azabicyclo[3.2.0^1,4^]hept-6-ene
 2,2-dioxide
;
_journal_issue 7
_journal_name_full 'Acta Crystallographica Section E'
_journal_page_first o715
_journal_page_last o716
_journal_paper_doi 10.1107/S1600536802009807
_journal_volume 58
_journal_year 2002
_chemical_formula_iupac 'C13 H15 N O3 S'
_chemical_formula_moiety 'C13 H15 N O3 S'
_chemical_formula_structural '(C4 H3 N O3 S) (C6 H5) (C3 H7)'
_chemical_formula_sum 'C13 H15 N O3 S'
_chemical_formula_weight 265.32
_chemical_name_systematic
;
 ?
;
_space_group_IT_number 14
_symmetry_cell_setting monoclinic
_symmetry_space_group_name_Hall '-P 2yn'
_symmetry_space_group_name_H-M 'P 1 21/n 1'
_atom_sites_solution_hydrogens geom
_atom_sites_solution_primary direct
_atom_sites_solution_secondary difmap
_audit_creation_method SHELXL-97
_cell_angle_alpha 90.00
_cell_angle_beta 104.028(15)
_cell_angle_gamma 90.00
_cell_formula_units_Z 4
_cell_length_a 12.593(5)
_cell_length_b 5.081(2)
_cell_length_c 20.169(8)
_cell_measurement_reflns_used 24
_cell_measurement_temperature 130(2)
_cell_measurement_theta_max 14.2
_cell_measurement_theta_min 5.6
_cell_volume 1252.0(9)
_computing_cell_refinement SHELXTL
_computing_data_collection 'SHELXTL (Siemens, 1983)'
_computing_data_reduction SHELXTL
_computing_molecular_graphics 'ORTEP-3 in WinGX (Farrugia, 1997)'
_computing_publication_material 'SHELXL97 and PLATON (Spek, 1990)'
_computing_structure_refinement 'SHELXL97 (Sheldrick, 1997)'
_computing_structure_solution 'SHELXS86 (Sheldrick, 1990)'
_diffrn_ambient_temperature 130(2)
_diffrn_measured_fraction_theta_full 0.922
_diffrn_measured_fraction_theta_max 0.922
_diffrn_measurement_device_type
;
 Siemens/Nicolet R3m 4-circle diffractometer
;
_diffrn_measurement_method \w
_diffrn_radiation_monochromator graphite
_diffrn_radiation_source 'fine-focus sealed tube'
_diffrn_radiation_type MoK\a
_diffrn_radiation_wavelength 0.71069
_diffrn_reflns_av_R_equivalents 0.036
_diffrn_reflns_av_sigmaI/netI 0.064
_diffrn_reflns_limit_h_max 16
_diffrn_reflns_limit_h_min 0
_diffrn_reflns_limit_k_max 6
_diffrn_reflns_limit_k_min 0
_diffrn_reflns_limit_l_max 25
_diffrn_reflns_limit_l_min -26
_diffrn_reflns_number 2933
_diffrn_reflns_theta_full 28.0
_diffrn_reflns_theta_max 27.9
_diffrn_reflns_theta_min 2.1
_diffrn_standards_decay_% 0
_diffrn_standards_interval_count 97
_diffrn_standards_number 3
_exptl_absorpt_coefficient_mu 0.26
_exptl_absorpt_correction_type none
_exptl_crystal_colour colourless
_exptl_crystal_density_diffrn 1.408
_exptl_crystal_density_method 'not measured'
_exptl_crystal_description needle
_exptl_crystal_F_000 560
_exptl_crystal_size_max 0.44
_exptl_crystal_size_mid 0.19
_exptl_crystal_size_min 0.04
_refine_diff_density_max 0.29
_refine_diff_density_min -0.69
_refine_ls_extinction_method none
_refine_ls_goodness_of_fit_ref 0.85
_refine_ls_hydrogen_treatment refall
_refine_ls_matrix_type full
_refine_ls_number_parameters 223
_refine_ls_number_reflns 2794
_refine_ls_number_restraints 0
_refine_ls_restrained_S_all 0.85
_refine_ls_R_factor_all 0.061
_refine_ls_R_factor_gt 0.039
_refine_ls_shift/su_max <0.001
_refine_ls_shift/su_mean 0.000
_refine_ls_structure_factor_coef Fsqd
_refine_ls_weighting_details 'calc w = 1/[\s^2^(Fo^2^)+(0.0523P)^2^] where P = (Fo^2^+2Fc^2^)/3'
_refine_ls_weighting_scheme calc
_refine_ls_wR_factor_gt 0.088
_refine_ls_wR_factor_ref 0.092
_reflns_number_gt 1801
_reflns_number_total 2794
_reflns_threshold_expression I>2\s(I)
_cod_data_source_file ya6108.cif
_cod_data_source_block I
_cod_depositor_comments
;
The following automatic conversions were performed:
'_geom_bond_publ_flag' value 'Y' changed to 'y' according to
'/home/saulius/struct/CIF-dictionaries/cif_core.dic' dictionary named
'cif_core.dic' version 2.4.1 from 2010-06-29 (10 times).

Automatic conversion script
Id: cif_fix_enum 1527 2010-12-29 10:47:43Z saulius 

The following automatic conversions were performed:

'_geom_bond_publ_flag' value 'Y' changed to 'y' according to
/home/saulius/struct/CIF-dictionaries/cif_core.dic dictionary named
'cif_core.dic' version 2.4.1 from 2010-06-29 (10
times).

'_geom_angle_publ_flag' value 'Y' changed to 'y' according
to /home/saulius/struct/CIF-dictionaries/cif_core.dic dictionary
named 'cif_core.dic' version 2.4.1 from 2010-06-29 (12
times).

'_geom_torsion_publ_flag' value 'Y' changed to 'y' according
to /home/saulius/struct/CIF-dictionaries/cif_core.dic dictionary
named 'cif_core.dic' version 2.4.1 from 2010-06-29 (6 times).

Automatic conversion script
Id: cif_fix_values 1715 2011-07-08 13:25:40Z adriana 
;
_cod_original_sg_symbol_H-M 'P 21/n'
_cod_database_code 2201702
_cod_database_fobs_code 2201702

loop_
_symmetry_equiv_pos_as_xyz
'x, y, z'
'-x+1/2, y+1/2, -z+1/2'
'-x, -y, -z'
'x-1/2, -y-1/2, z-1/2'

loop_
_atom_site_label
_atom_site_fract_x
_atom_site_fract_y
_atom_site_fract_z
_atom_site_U_iso_or_equiv
_atom_site_adp_type
_atom_site_calc_flag
_atom_site_refinement_flags
_atom_site_occupancy
_atom_site_disorder_assembly
_atom_site_disorder_group
_atom_site_type_symbol
S2 0.27233(4) 0.10014(11) 0.05798(3) 0.01767(13) Uani d . 1 . . S
O21 0.27120(13) 0.3840(3) 0.06215(7) 0.0225(3) Uani d . 1 . . O
O22 0.26540(13) -0.0206(3) -0.00760(7) 0.0246(4) Uani d . 1 . . O
O5 0.31169(12) -0.0020(3) 0.22584(7) 0.0204(3) Uani d . 1 . . O
N6 0.39738(15) 0.1808(3) 0.22982(9) 0.0205(4) Uani d . 1 . . N
C1 0.38019(17) -0.0420(4) 0.12644(10) 0.0179(4) Uani d . 1 . . C
C3 0.18686(17) -0.0544(4) 0.10890(10) 0.0179(4) Uani d . 1 . . C
C4 0.29232(18) -0.1451(4) 0.16168(11) 0.0190(4) Uani d . 1 . . C
C7 0.43769(17) 0.1610(4) 0.17658(10) 0.0176(4) Uani d . 1 . . C
C8 0.52536(18) 0.3374(4) 0.16691(11) 0.0198(4) Uani d . 1 . . C
C9 0.57268(18) 0.5202(5) 0.21756(11) 0.0232(5) Uani d . 1 . . C
C10 0.65071(19) 0.6975(5) 0.20654(12) 0.0255(5) Uani d . 1 . . C
C11 0.68237(19) 0.6946(5) 0.14469(12) 0.0264(5) Uani d . 1 . . C
C12 0.63735(19) 0.5108(5) 0.09457(12) 0.0273(5) Uani d . 1 . . C
C13 0.55871(19) 0.3334(4) 0.10537(11) 0.0233(5) Uani d . 1 . . C
C14 0.10859(17) 0.1300(5) 0.13345(10) 0.0208(5) Uani d . 1 . . C
C15 0.01075(18) 0.2219(5) 0.07661(11) 0.0225(5) Uani d . 1 . . C
C16 -0.0624(2) 0.4135(6) 0.10292(13) 0.0278(5) Uani d . 1 . . C
H1 0.425(2) -0.161(5) 0.1099(13) 0.036(7) Uiso d . 1 . . H
H3 0.152(2) -0.194(5) 0.0836(11) 0.024(6) Uiso d . 1 . . H
H4 0.292(2) -0.329(5) 0.1713(12) 0.034(7) Uiso d . 1 . . H
H9 0.547(2) 0.520(5) 0.2585(13) 0.037(7) Uiso d . 1 . . H
H10 0.681(2) 0.828(5) 0.2420(12) 0.027(7) Uiso d . 1 . . H
H11 0.737(2) 0.821(5) 0.1348(13) 0.040(8) Uiso d . 1 . . H
H12 0.657(2) 0.511(5) 0.0520(14) 0.042(8) Uiso d . 1 . . H
H13 0.527(2) 0.217(5) 0.0694(12) 0.024(6) Uiso d . 1 . . H
H14A 0.148(2) 0.286(5) 0.1557(11) 0.023(6) Uiso d . 1 . . H
H14B 0.082(2) 0.031(5) 0.1682(13) 0.040(7) Uiso d . 1 . . H
H15A -0.033(2) 0.066(5) 0.0564(12) 0.026(6) Uiso d . 1 . . H
H15B 0.038(2) 0.301(5) 0.0391(12) 0.032(7) Uiso d . 1 . . H
H16A -0.027(3) 0.571(7) 0.1211(15) 0.053(9) Uiso d . 1 . . H
H16B -0.119(3) 0.473(6) 0.0640(15) 0.055(9) Uiso d . 1 . . H
H16C -0.096(2) 0.323(6) 0.1373(14) 0.051(9) Uiso d . 1 . . H

loop_
_atom_site_aniso_label
_atom_site_aniso_U_11
_atom_site_aniso_U_22
_atom_site_aniso_U_33
_atom_site_aniso_U_12
_atom_site_aniso_U_13
_atom_site_aniso_U_23
S2 0.0200(3) 0.0167(2) 0.0158(2) 0.0002(2) 0.00346(18) -0.0003(2)
O21 0.0272(8) 0.0162(7) 0.0228(7) 0.0001(8) 0.0038(6) 0.0013(7)
O22 0.0301(9) 0.0278(9) 0.0159(7) -0.0037(7) 0.0060(6) -0.0059(6)
O5 0.0240(8) 0.0213(7) 0.0152(7) -0.0049(7) 0.0037(6) -0.0007(6)
N6 0.0196(9) 0.0192(9) 0.0221(9) -0.0018(8) 0.0036(7) 0.0009(7)
C1 0.0197(11) 0.0154(11) 0.0179(10) 0.0012(9) 0.0034(8) -0.0003(8)
C3 0.0217(10) 0.0137(11) 0.0177(10) -0.0015(9) 0.0038(8) -0.0003(8)
C4 0.0227(11) 0.0149(11) 0.0186(9) -0.0004(9) 0.0033(8) -0.0014(8)
C7 0.0184(10) 0.0161(10) 0.0169(9) 0.0033(9) 0.0015(8) 0.0004(8)
C8 0.0184(10) 0.0184(11) 0.0224(10) 0.0040(9) 0.0046(8) 0.0024(8)
C9 0.0203(11) 0.0260(12) 0.0229(11) 0.0006(10) 0.0044(9) -0.0017(9)
C10 0.0218(11) 0.0219(12) 0.0308(12) 0.0001(10) 0.0026(9) -0.0020(10)
C11 0.0210(11) 0.0229(13) 0.0356(13) -0.0017(10) 0.0073(10) 0.0055(10)
C12 0.0270(12) 0.0271(12) 0.0311(12) 0.0001(11) 0.0133(10) 0.0032(10)
C13 0.0259(12) 0.0217(12) 0.0226(11) 0.0002(10) 0.0063(9) -0.0022(9)
C14 0.0205(10) 0.0240(12) 0.0178(10) 0.0007(10) 0.0041(8) 0.0011(9)
C15 0.0231(11) 0.0221(12) 0.0209(10) 0.0027(10) 0.0025(9) 0.0000(10)
C16 0.0251(12) 0.0289(13) 0.0284(12) 0.0061(12) 0.0043(10) -0.0008(11)

loop_
_atom_type_symbol
_atom_type_description
_atom_type_scat_dispersion_real
_atom_type_scat_dispersion_imag
_atom_type_scat_source
C C 0.0033 0.0016 'International Tables Vol C Tables 4.2.6.8 and 6.1.1.4'
H H 0.0000 0.0000 'International Tables Vol C Tables 4.2.6.8 and 6.1.1.4'
N N 0.0061 0.0033 'International Tables Vol C Tables 4.2.6.8 and 6.1.1.4'
O O 0.0106 0.0060 'International Tables Vol C Tables 4.2.6.8 and 6.1.1.4'
S S 0.1246 0.1234 'International Tables Vol C Tables 4.2.6.8 and 6.1.1.4'

loop_
_geom_angle_atom_site_label_1
_geom_angle_atom_site_label_2
_geom_angle_atom_site_label_3
_geom_angle
_geom_angle_publ_flag
O22 S2 O21 118.61(9) y
O22 S2 C1 113.10(10) ?
O21 S2 C1 111.41(10) ?
O22 S2 C3 114.74(10) ?
O21 S2 C3 112.28(9) ?
C1 S2 C3 80.68(10) y
N6 O5 C4 109.94(14) y
C7 N6 O5 110.41(16) y
C7 C1 C4 101.85(16) y
C7 C1 S2 112.64(15) y
C4 C1 S2 89.86(13) y
C7 C1 H1 116.6(16) ?
C4 C1 H1 120.1(16) ?
S2 C1 H1 112.6(16) ?
C14 C3 C4 118.08(17) ?
C14 C3 S2 115.56(15) ?
C4 C3 S2 89.46(13) y
C14 C3 H3 112.8(15) ?
C4 C3 H3 111.5(15) ?
S2 C3 H3 106.8(14) ?
O5 C4 C1 104.82(17) y
O5 C4 C3 113.08(17) y
C1 C4 C3 99.92(16) y
O5 C4 H4 108.5(15) ?
C1 C4 H4 117.4(15) ?
C3 C4 H4 112.8(16) ?
N6 C7 C8 121.25(19) ?
N6 C7 C1 112.90(18) y
C8 C7 C1 125.72(17) ?
C9 C8 C13 119.2(2) ?
C9 C8 C7 120.46(18) ?
C13 C8 C7 120.22(19) ?
C10 C9 C8 120.3(2) ?
C10 C9 H9 122.4(16) ?
C8 C9 H9 117.2(16) ?
C9 C10 C11 120.1(2) ?
C9 C10 H10 118.9(14) ?
C11 C10 H10 120.9(14) ?
C12 C11 C10 120.0(2) ?
C12 C11 H11 117.9(15) ?
C10 C11 H11 122.1(15) ?
C11 C12 C13 120.0(2) ?
C11 C12 H12 120.4(17) ?
C13 C12 H12 119.5(17) ?
C12 C13 C8 120.3(2) ?
C12 C13 H13 117.8(14) ?
C8 C13 H13 121.9(14) ?
C3 C14 C15 114.08(17) ?
C3 C14 H14A 110.4(14) ?
C15 C14 H14A 108.7(14) ?
C3 C14 H14B 105.9(16) ?
C15 C14 H14B 109.7(16) ?
H14A C14 H14B 107.9(19) ?
C16 C15 C14 112.17(18) ?
C16 C15 H15A 109.2(14) ?
C14 C15 H15A 109.1(14) ?
C16 C15 H15B 111.2(15) ?
C14 C15 H15B 109.0(15) ?
H15A C15 H15B 105.9(19) ?
C15 C16 H16A 114.3(18) ?
C15 C16 H16B 107.5(18) ?
H16A C16 H16B 104(3) ?
C15 C16 H16C 109.9(16) ?
H16A C16 H16C 111(2) ?
H16B C16 H16C 111(2) ?

loop_
_geom_bond_atom_site_label_1
_geom_bond_atom_site_label_2
_geom_bond_site_symmetry_2
_geom_bond_distance
_geom_bond_publ_flag
S2 O21 . 1.4451(17) y
S2 O22 . 1.4413(15) y
S2 C1 . 1.834(2) y
S2 C3 . 1.835(2) y
O5 N6 . 1.411(2) y
O5 C4 . 1.453(2) y
N6 C7 . 1.298(2) y
C1 C7 . 1.502(3) y
C1 C4 . 1.545(3) y
C1 H1 . 0.94(3) ?
C3 C14 . 1.527(3) ?
C3 C4 . 1.557(3) y
C3 H3 . 0.92(2) ?
C4 H4 . 0.96(3) ?
C7 C8 . 1.471(3) ?
C8 C9 . 1.402(3) ?
C8 C13 . 1.404(3) ?
C9 C10 . 1.390(3) ?
C9 H9 . 0.96(2) ?
C10 C11 . 1.399(3) ?
C10 H10 . 0.98(2) ?
C11 C12 . 1.392(3) ?
C11 H11 . 0.99(3) ?
C12 C13 . 1.395(3) ?
C12 H12 . 0.95(3) ?
C13 H13 . 0.95(2) ?
C14 C15 . 1.538(3) ?
C14 H14A . 0.98(2) ?
C14 H14B . 0.99(3) ?
C15 C16 . 1.521(3) ?
C15 H15A . 1.00(3) ?
C15 H15B . 0.99(2) ?
C16 H16A . 0.94(3) ?
C16 H16B . 0.97(3) ?
C16 H16C . 1.01(3) ?

loop_
_geom_torsion_atom_site_label_1
_geom_torsion_atom_site_label_2
_geom_torsion_atom_site_label_3
_geom_torsion_atom_site_label_4
_geom_torsion
_geom_torsion_publ_flag
C4 O5 N6 C7 -2.9(2) y
O22 S2 C1 C7 142.25(14) ?
O21 S2 C1 C7 5.65(18) ?
C3 S2 C1 C7 -104.73(16) ?
O22 S2 C1 C4 -114.96(13) ?
O21 S2 C1 C4 108.44(13) ?
C3 S2 C1 C4 -1.94(12) ?
O22 S2 C3 C14 -125.69(16) ?
O21 S2 C3 C14 13.66(19) ?
C1 S2 C3 C14 123.08(17) ?
O22 S2 C3 C4 113.16(14) ?
O21 S2 C3 C4 -107.50(13) ?
C1 S2 C3 C4 1.93(12) ?
N6 O5 C4 C1 2.9(2) ?
N6 O5 C4 C3 -105.00(19) ?
C7 C1 C4 O5 -1.8(2) ?
S2 C1 C4 O5 -114.97(14) y
C7 C1 C4 C3 115.42(17) y
S2 C1 C4 C3 2.29(15) ?
C14 C3 C4 O5 -10.3(3) ?
S2 C3 C4 O5 108.62(16) ?
C14 C3 C4 C1 -121.24(19) ?
S2 C3 C4 C1 -2.29(15) ?
O5 N6 C7 C8 177.53(17) y
O5 N6 C7 C1 1.6(2) ?
C4 C1 C7 N6 0.2(2) ?
S2 C1 C7 N6 95.10(19) y
C4 C1 C7 C8 -175.51(19) ?
S2 C1 C7 C8 -80.6(2) y
N6 C7 C8 C9 4.4(3) ?
C1 C7 C8 C9 179.8(2) ?
N6 C7 C8 C13 -172.5(2) ?
C1 C7 C8 C13 3.0(3) ?
C13 C8 C9 C10 0.8(3) ?
C7 C8 C9 C10 -176.0(2) ?
C8 C9 C10 C11 0.1(4) ?
C9 C10 C11 C12 -1.3(3) ?
C10 C11 C12 C13 1.5(4) ?
C11 C12 C13 C8 -0.6(4) ?
C9 C8 C13 C12 -0.5(3) ?
C7 C8 C13 C12 176.3(2) ?
C4 C3 C14 C15 176.37(18) ?
S2 C3 C14 C15 72.3(2) ?
C3 C14 C15 C16 -177.7(2) ?

loop_
_cod_related_entry_id
_cod_related_entry_database
_cod_related_entry_code
1 ChemSpider 4402398
